data_4109457
loop_
_publ_author_name
'Natalia F. Blank'
'Jillian R. Moncarz'
'Tim J. Brunker'
'Corina Scriban'
'Brian J. Anderson'
'Omar Amir'
'David S. Glueck'
'Lev N. Zakharov'
'James A. Golen'
'Christopher D. Incarvito'
'Arnold L. Rheingold'

_publ_section_title
;
 Palladium-Catalyzed Asymmetric Phosphination. Scope, Mechanism, and
 Origin of Enantioselectivity
;
_journal_name_full 'Journal of the American Chemical Society'
_journal_page_first 6847
_journal_page_last 6858
_journal_paper_doi 10.1021/ja070225a
_journal_volume 129
_journal_year 2007
_chemical_formula_sum 'C23 H30 F3 P'
_chemical_formula_weight 394.44
_chemical_name_systematic
; 
 ? 
;
_space_group_IT_number 2
_symmetry_cell_setting triclinic
_symmetry_space_group_name_Hall '-P 1'
_symmetry_space_group_name_H-M 'P -1'
_atom_sites_solution_hydrogens geom
_atom_sites_solution_primary direct
_atom_sites_solution_secondary difmap
_audit_creation_method SHELXL-97
_cell_angle_alpha 72.103(3)
_cell_angle_beta 87.885(3)
_cell_angle_gamma 87.702(3)
_cell_formula_units_Z 2
_cell_length_a 9.5300(13)
_cell_length_b 10.3374(15)
_cell_length_c 11.8010(17)
_cell_measurement_reflns_used 3167
_cell_measurement_temperature 218(2)
_cell_measurement_theta_max 28.23
_cell_measurement_theta_min 2.30
_cell_volume 1105.1(3)
_computing_cell_refinement 'Bruker SMART'
_computing_data_collection 'Bruker SMART'
_computing_data_reduction 'Bruker SAINT'
_computing_molecular_graphics 'Bruker SHELXTL'
_computing_publication_material 'Bruker SHELXTL'
_computing_structure_refinement 'SHELXL-97 (Sheldrick, 1997)'
_computing_structure_solution 'SHELXS-97 (Sheldrick, 1990)'
_diffrn_ambient_temperature 218(2)
_diffrn_measured_fraction_theta_full 0.998
_diffrn_measured_fraction_theta_max 0.998
_diffrn_measurement_device_type 'CCD area detector'
_diffrn_measurement_method 'phi and omega scans'
_diffrn_radiation_monochromator graphite
_diffrn_radiation_source 'fine-focus sealed tube'
_diffrn_radiation_type MoK\a
_diffrn_radiation_wavelength 0.71073
_diffrn_reflns_av_R_equivalents 0.0279
_diffrn_reflns_av_sigmaI/netI 0.0469
_diffrn_reflns_limit_h_max 10
_diffrn_reflns_limit_h_min -10
_diffrn_reflns_limit_k_max 11
_diffrn_reflns_limit_k_min -11
_diffrn_reflns_limit_l_max 12
_diffrn_reflns_limit_l_min -12
_diffrn_reflns_number 5380
_diffrn_reflns_theta_full 22.50
_diffrn_reflns_theta_max 22.50
_diffrn_reflns_theta_min 1.81
_exptl_absorpt_coefficient_mu 0.153
_exptl_absorpt_correction_T_max 0.9848
_exptl_absorpt_correction_T_min 0.9554
_exptl_absorpt_correction_type multi-scan
_exptl_absorpt_process_details sadabs
_exptl_crystal_colour colorless
_exptl_crystal_density_diffrn 1.185
_exptl_crystal_description slabs
_exptl_crystal_F_000 420
_exptl_crystal_size_max 0.30
_exptl_crystal_size_mid 0.18
_exptl_crystal_size_min 0.10
_refine_diff_density_max 0.342
_refine_diff_density_min -0.313
_refine_diff_density_rms 0.047
_refine_ls_extinction_method none
_refine_ls_goodness_of_fit_ref 1.198
_refine_ls_hydrogen_treatment constr
_refine_ls_matrix_type full
_refine_ls_number_parameters 244
_refine_ls_number_reflns 2877
_refine_ls_number_restraints 0
_refine_ls_restrained_S_all 1.198
_refine_ls_R_factor_all 0.1033
_refine_ls_R_factor_gt 0.0900
_refine_ls_shift/su_max 0.574
_refine_ls_shift/su_mean 0.066
_refine_ls_structure_factor_coef Fsqd
_refine_ls_weighting_details 'calc w=1/[\s^2^(Fo^2^)+(0.0864P)^2^+1.1872P] where P=(Fo^2^+2Fc^2^)/3'
_refine_ls_weighting_scheme calc
_refine_ls_wR_factor_gt 0.2158
_refine_ls_wR_factor_ref 0.2246
_reflns_number_gt 2478
_reflns_number_total 2877
_reflns_threshold_expression >2sigma(I)
_cod_data_source_file ja070225asi20070309_123028_6.cif
_cod_data_source_block glu142
_cod_database_code 4109457

loop_
_symmetry_equiv_pos_as_xyz
'x, y, z'
'-x, -y, -z'

loop_
_atom_site_label
_atom_site_type_symbol
_atom_site_fract_x
_atom_site_fract_y
_atom_site_fract_z
_atom_site_U_iso_or_equiv
_atom_site_adp_type
_atom_site_occupancy
_atom_site_symmetry_multiplicity
_atom_site_calc_flag
_atom_site_refinement_flags
P1 P 0.34240(14) 0.49117(13) 0.40467(12) 0.0532(5) Uani 1 1 d .
F1 F 0.6076(5) -0.0379(5) 0.2407(6) 0.156(2) Uani 1 1 d .
F2 F 0.7767(5) 0.0939(5) 0.1932(4) 0.1269(16) Uani 1 1 d .
F3 F 0.7564(5) -0.0379(4) 0.3651(4) 0.1279(17) Uani 1 1 d .
C1 C 0.1862(5) 0.5204(5) 0.3108(4) 0.0523(13) Uani 1 1 d .
C2 C 0.1671(6) 0.6507(5) 0.2295(5) 0.0623(14) Uani 1 1 d .
C3 C 0.0504(7) 0.6784(6) 0.1606(5) 0.0798(18) Uani 1 1 d .
H3A H 0.0384 0.7660 0.1065 0.096 Uiso 1 1 calc R
C4 C -0.0498(7) 0.5848(7) 0.1666(6) 0.0833(19) Uani 1 1 d .
C5 C -0.0284(6) 0.4560(6) 0.2452(5) 0.0698(16) Uani 1 1 d .
H5A H -0.0952 0.3898 0.2503 0.084 Uiso 1 1 calc R
C6 C 0.0867(5) 0.4210(5) 0.3160(5) 0.0547(13) Uani 1 1 d .
C7 C 0.2722(7) 0.7627(5) 0.2126(5) 0.0798(18) Uani 1 1 d .
H7A H 0.3270 0.7389 0.2862 0.096 Uiso 1 1 calc R
C8 C 0.3718(9) 0.7673(10) 0.1155(10) 0.162(5) Uani 1 1 d .
H8A H 0.4369 0.8396 0.1074 0.243 Uiso 1 1 calc R
H8B H 0.3217 0.7844 0.0420 0.243 Uiso 1 1 calc R
H8C H 0.4234 0.6810 0.1322 0.243 Uiso 1 1 calc R
C9 C 0.2069(11) 0.8998(7) 0.1976(11) 0.180(5) Uani 1 1 d .
H9A H 0.2800 0.9654 0.1874 0.269 Uiso 1 1 calc R
H9B H 0.1495 0.8978 0.2677 0.269 Uiso 1 1 calc R
H9C H 0.1487 0.9256 0.1280 0.269 Uiso 1 1 calc R
C10 C -0.1770(11) 0.6203(10) 0.0873(11) 0.164(5) Uani 1 1 d .
H10A H -0.1147 0.6482 0.0154 0.197 Uiso 1 1 calc R
C11 C -0.2325(9) 0.7516(9) 0.0620(10) 0.160(4) Uani 1 1 d .
H11A H -0.3143 0.7614 0.0131 0.240 Uiso 1 1 calc R
H11B H -0.1625 0.8155 0.0193 0.240 Uiso 1 1 calc R
H11C H -0.2597 0.7699 0.1357 0.240 Uiso 1 1 calc R
C12 C -0.2305(9) 0.5185(10) 0.0489(8) 0.140(4) Uani 1 1 d .
H12A H -0.3126 0.5537 0.0015 0.210 Uiso 1 1 calc R
H12B H -0.2567 0.4428 0.1174 0.210 Uiso 1 1 calc R
H12C H -0.1596 0.4879 0.0010 0.210 Uiso 1 1 calc R
C13 C 0.1000(5) 0.2761(5) 0.3979(5) 0.0594(14) Uani 1 1 d .
H13A H 0.1898 0.2665 0.4398 0.071 Uiso 1 1 calc R
C14 C 0.1047(7) 0.1737(6) 0.3283(6) 0.0867(19) Uani 1 1 d .
H14A H 0.1806 0.1948 0.2691 0.130 Uiso 1 1 calc R
H14B H 0.0162 0.1783 0.2889 0.130 Uiso 1 1 calc R
H14C H 0.1202 0.0828 0.3825 0.130 Uiso 1 1 calc R
C15 C -0.0189(6) 0.2451(6) 0.4920(6) 0.087(2) Uani 1 1 d .
H15A H -0.0203 0.3112 0.5353 0.131 Uiso 1 1 calc R
H15B H -0.0039 0.1545 0.5470 0.131 Uiso 1 1 calc R
H15C H -0.1079 0.2501 0.4534 0.131 Uiso 1 1 calc R
C16 C 0.2772(6) 0.4220(6) 0.5576(5) 0.0671(15) Uani 1 1 d .
H16A H 0.3553 0.4045 0.6113 0.101 Uiso 1 1 calc R
H16B H 0.2303 0.3377 0.5667 0.101 Uiso 1 1 calc R
H16C H 0.2113 0.4869 0.5765 0.101 Uiso 1 1 calc R
C17 C 0.4343(5) 0.3468(5) 0.3724(4) 0.0497(12) Uani 1 1 d .
C18 C 0.4413(5) 0.3409(6) 0.2575(5) 0.0669(15) Uani 1 1 d .
H18A H 0.3909 0.4062 0.1983 0.080 Uiso 1 1 calc R
C19 C 0.5192(6) 0.2430(6) 0.2272(5) 0.0730(16) Uani 1 1 d .
H19A H 0.5206 0.2399 0.1484 0.088 Uiso 1 1 calc R
C20 C 0.5964(5) 0.1479(5) 0.3127(5) 0.0583(14) Uani 1 1 d .
C21 C 0.5934(5) 0.1535(5) 0.4264(5) 0.0644(15) Uani 1 1 d .
H21A H 0.6464 0.0898 0.4847 0.077 Uiso 1 1 calc R
C22 C 0.5132(5) 0.2522(5) 0.4562(5) 0.0585(13) Uani 1 1 d .
H22A H 0.5120 0.2552 0.5350 0.070 Uiso 1 1 calc R
C23 C 0.6819(7) 0.0414(7) 0.2781(6) 0.0802(18) Uani 1 1 d .

loop_
_atom_site_aniso_label
_atom_site_aniso_U_11
_atom_site_aniso_U_22
_atom_site_aniso_U_33
_atom_site_aniso_U_23
_atom_site_aniso_U_13
_atom_site_aniso_U_12
P1 0.0545(8) 0.0485(8) 0.0596(9) -0.0210(6) -0.0043(6) 0.0017(6)
F1 0.106(3) 0.148(4) 0.278(7) -0.163(5) -0.029(4) 0.027(3)
F2 0.108(3) 0.118(3) 0.147(4) -0.040(3) 0.048(3) 0.032(3)
F3 0.134(3) 0.108(3) 0.141(4) -0.044(3) -0.025(3) 0.076(3)
C1 0.058(3) 0.050(3) 0.051(3) -0.021(2) 0.001(2) 0.015(2)
C2 0.089(4) 0.041(3) 0.057(3) -0.017(3) -0.010(3) 0.013(3)
C3 0.113(5) 0.056(4) 0.070(4) -0.020(3) -0.031(4) 0.033(4)
C4 0.083(4) 0.077(4) 0.099(5) -0.041(4) -0.037(4) 0.034(4)
C5 0.056(3) 0.066(4) 0.093(4) -0.032(3) -0.014(3) 0.010(3)
C6 0.051(3) 0.050(3) 0.067(3) -0.026(3) -0.003(2) 0.010(2)
C7 0.119(5) 0.044(3) 0.073(4) -0.011(3) -0.022(4) -0.002(3)
C8 0.130(7) 0.172(9) 0.231(12) -0.134(9) 0.094(8) -0.068(7)
C9 0.208(10) 0.064(5) 0.273(13) -0.071(7) 0.122(10) -0.038(6)
C10 0.153(8) 0.138(8) 0.224(11) -0.086(8) -0.135(8) 0.078(7)
C11 0.125(7) 0.128(8) 0.206(11) -0.024(7) -0.070(7) 0.068(6)
C12 0.126(7) 0.152(8) 0.141(8) -0.037(6) -0.076(6) 0.014(6)
C13 0.051(3) 0.050(3) 0.079(4) -0.022(3) -0.001(3) 0.003(2)
C14 0.087(4) 0.054(4) 0.122(6) -0.032(4) -0.020(4) 0.010(3)
C15 0.062(4) 0.075(4) 0.111(5) -0.010(4) 0.012(3) 0.000(3)
C16 0.067(3) 0.082(4) 0.060(3) -0.035(3) -0.012(3) 0.018(3)
C17 0.041(2) 0.049(3) 0.059(3) -0.016(2) 0.000(2) 0.001(2)
C18 0.066(3) 0.071(4) 0.060(4) -0.017(3) -0.003(3) 0.028(3)
C19 0.072(4) 0.082(4) 0.065(4) -0.025(3) -0.001(3) 0.023(3)
C20 0.041(3) 0.056(3) 0.081(4) -0.025(3) 0.001(3) 0.005(2)
C21 0.055(3) 0.059(3) 0.081(4) -0.024(3) -0.020(3) 0.010(3)
C22 0.057(3) 0.055(3) 0.065(3) -0.021(3) -0.011(3) 0.005(3)
C23 0.066(4) 0.077(4) 0.102(5) -0.037(4) -0.006(4) 0.020(3)

loop_
_atom_type_symbol
_atom_type_description
_atom_type_scat_dispersion_real
_atom_type_scat_dispersion_imag
_atom_type_scat_source
C C 0.0033 0.0016 'International Tables Vol C Tables 4.2.6.8 and 6.1.1.4'
H H 0.0000 0.0000 'International Tables Vol C Tables 4.2.6.8 and 6.1.1.4'
F F 0.0171 0.0103 'International Tables Vol C Tables 4.2.6.8 and 6.1.1.4'
P P 0.1023 0.0942 'International Tables Vol C Tables 4.2.6.8 and 6.1.1.4'

loop_
_geom_angle_atom_site_label_1
_geom_angle_atom_site_label_2
_geom_angle_atom_site_label_3
_geom_angle
C16 P1 C17 104.4(2)
C16 P1 C1 105.8(2)
C17 P1 C1 103.2(2)
C2 C1 C6 118.7(5)
C2 C1 P1 116.9(4)
C6 C1 P1 124.4(4)
C3 C2 C1 118.9(5)
C3 C2 C7 118.3(5)
C1 C2 C7 122.8(5)
C2 C3 C4 123.4(5)
C3 C4 C5 117.2(5)
C3 C4 C10 121.3(7)
C5 C4 C10 121.5(7)
C6 C5 C4 122.5(6)
C5 C6 C1 119.2(5)
C5 C6 C13 117.9(5)
C1 C6 C13 122.9(4)
C8 C7 C9 110.3(7)
C8 C7 C2 111.8(5)
C9 C7 C2 114.2(6)
C12 C10 C11 125.2(8)
C12 C10 C4 117.9(7)
C11 C10 C4 116.9(8)
C6 C13 C14 111.6(5)
C6 C13 C15 111.0(4)
C14 C13 C15 110.6(5)
C18 C17 C22 117.7(5)
C18 C17 P1 119.6(4)
C22 C17 P1 122.1(4)
C19 C18 C17 121.7(5)
C18 C19 C20 119.8(5)
C21 C20 C19 119.5(5)
C21 C20 C23 121.3(5)
C19 C20 C23 119.2(5)
C20 C21 C22 120.2(5)
C21 C22 C17 121.1(5)
F1 C23 F3 106.1(6)
F1 C23 F2 106.9(6)
F3 C23 F2 103.9(5)
F1 C23 C20 113.3(5)
F3 C23 C20 113.5(6)
F2 C23 C20 112.5(5)

loop_
_geom_bond_atom_site_label_1
_geom_bond_atom_site_label_2
_geom_bond_distance
P1 C16 1.821(5)
P1 C17 1.833(5)
P1 C1 1.847(5)
F1 C23 1.289(7)
F2 C23 1.324(7)
F3 C23 1.312(7)
C1 C2 1.403(7)
C1 C6 1.412(7)
C2 C3 1.370(8)
C2 C7 1.523(8)
C3 C4 1.371(9)
C4 C5 1.381(8)
C4 C10 1.523(9)
C5 C6 1.372(7)
C6 C13 1.516(7)
C7 C8 1.451(10)
C7 C9 1.487(10)
C10 C12 1.388(11)
C10 C11 1.384(11)
C13 C14 1.524(8)
C13 C15 1.529(8)
C17 C18 1.375(7)
C17 C22 1.379(7)
C18 C19 1.358(7)
C19 C20 1.384(7)
C20 C21 1.360(7)
C20 C23 1.491(8)
C21 C22 1.373(7)
